data_4068153
loop_
_publ_author_name
'Badaj, Anna C.'
'Lavoie, Gino G.'

_publ_section_title
;
 Synthesis and Structural Characterization of Nickel(II) Complexes with
 Imino-N-heterocyclic Carbene Heteroditopic Ligands
;
_journal_issue 3
_journal_name_full Organometallics
_journal_page_first 1103
_journal_paper_doi 10.1021/om2011485
_journal_volume 31
_journal_year 2012
_chemical_formula_moiety 'C44 H50 Br1.92 I0.08 N6 Ni'
_chemical_formula_sum 'C44 H50 Br1.92 I0.08 N6 Ni'
_chemical_formula_weight 885.15
_chemical_name_systematic
;
 ?
;
_space_group_IT_number 2
_symmetry_cell_setting triclinic
_symmetry_space_group_name_Hall '-P 1'
_symmetry_space_group_name_H-M 'P -1'
_atom_sites_solution_hydrogens geom
_atom_sites_solution_primary direct
_atom_sites_solution_secondary difmap
_audit_creation_method SHELXL-97
_cell_angle_alpha 75.148(4)
_cell_angle_beta 84.112(4)
_cell_angle_gamma 75.031(4)
_cell_formula_units_Z 1
_cell_length_a 8.0003(17)
_cell_length_b 11.391(2)
_cell_length_c 12.304(3)
_cell_measurement_reflns_used 6781
_cell_measurement_temperature 296(2)
_cell_measurement_theta_max 27.66
_cell_measurement_theta_min 1.91
_cell_volume 1046.2(4)
_computing_cell_refinement 'SAINT V7.46A (Bruker AXS, 2007)'
_computing_data_collection 'APEX 2 v2010.3'
_computing_data_reduction 'SAINT V7.46A (Bruker AXS, 2007)'
_computing_molecular_graphics 'Bruker SHELXTL'
_computing_publication_material 'Bruker SHELXTL'
_computing_structure_refinement 'SHELXL-97 (Sheldrick, 2008)'
_computing_structure_solution 'SHELXS-97 (Sheldrick, 2008)'
_diffrn_ambient_temperature 296(2)
_diffrn_measured_fraction_theta_full 0.972
_diffrn_measured_fraction_theta_max 0.972
_diffrn_measurement_device_type 'CCD area detector'
_diffrn_measurement_method 'phi and omega scans'
_diffrn_radiation_monochromator graphite
_diffrn_radiation_source 'sealed tube'
_diffrn_radiation_type MoK\a
_diffrn_radiation_wavelength 0.71073
_diffrn_reflns_av_R_equivalents 0.0298
_diffrn_reflns_av_sigmaI/netI 0.0400
_diffrn_reflns_limit_h_max 10
_diffrn_reflns_limit_h_min -7
_diffrn_reflns_limit_k_max 14
_diffrn_reflns_limit_k_min -13
_diffrn_reflns_limit_l_max 14
_diffrn_reflns_limit_l_min -16
_diffrn_reflns_number 12714
_diffrn_reflns_theta_full 27.66
_diffrn_reflns_theta_max 27.66
_diffrn_reflns_theta_min 1.91
_exptl_absorpt_coefficient_mu 2.411
_exptl_absorpt_correction_T_max 0.8799
_exptl_absorpt_correction_T_min 0.6129
_exptl_absorpt_correction_type numerical
_exptl_absorpt_process_details SADABS
_exptl_crystal_colour orange
_exptl_crystal_density_diffrn 1.399
_exptl_crystal_density_method 'not measured'
_exptl_crystal_description block
_exptl_crystal_F_000 455
_exptl_crystal_size_max 0.432
_exptl_crystal_size_mid 0.254
_exptl_crystal_size_min 0.10
_refine_diff_density_max 0.662
_refine_diff_density_min -0.944
_refine_diff_density_rms 0.092
_refine_ls_extinction_method none
_refine_ls_goodness_of_fit_ref 1.162
_refine_ls_hydrogen_treatment refall
_refine_ls_matrix_type full
_refine_ls_number_parameters 251
_refine_ls_number_reflns 4751
_refine_ls_number_restraints 1
_refine_ls_restrained_S_all 1.163
_refine_ls_R_factor_all 0.0594
_refine_ls_R_factor_gt 0.0440
_refine_ls_shift/su_max 0.001
_refine_ls_shift/su_mean 0.000
_refine_ls_structure_factor_coef Fsqd
_refine_ls_weighting_details 'calc w=1/[\s^2^(Fo^2^)+(0.0225P)^2^+2.6522P] where P=(Fo^2^+2Fc^2^)/3'
_refine_ls_weighting_scheme calc
_refine_ls_wR_factor_gt 0.0954
_refine_ls_wR_factor_ref 0.1005
_reflns_number_gt 3888
_reflns_number_total 4751
_reflns_threshold_expression >2\s(I)
_cod_data_source_file om2011485_si_002.cif
_cod_data_source_block abadio3_0m
_cod_depositor_comments
;
The following automatic conversions were performed:

'_symmetry_cell_setting' value 'Triclinic' changed to 'triclinic'
according to /home/saulius/struct/CIF-dictionaries/cif_core.dic
dictionary named 'cif_core.dic' version 2.4.1 from 2010-06-29.

Automatic conversion script
Id: cif_fix_values 1715 2011-07-08 13:25:40Z adriana 
;
_cod_database_code 4068153

loop_
_symmetry_equiv_pos_as_xyz
'x, y, z'
'-x, -y, -z'

loop_
_atom_site_label
_atom_site_type_symbol
_atom_site_fract_x
_atom_site_fract_y
_atom_site_fract_z
_atom_site_U_iso_or_equiv
_atom_site_adp_type
_atom_site_occupancy
_atom_site_symmetry_multiplicity
_atom_site_calc_flag
_atom_site_refinement_flags
Br1 Br 0.76244(7) 1.14012(4) 0.40457(11) 0.02202(16) Uani 0.960(3) 1 d P
I1 I 0.7502(12) 1.1411(9) 0.3666(13) 0.02202(16) Uani 0.040(3) 1 d PD
C1 C 0.9935(4) 0.8767(3) 0.4199(3) 0.0165(7) Uani 1 1 d .
C2 C 0.9687(5) 0.6947(3) 0.3820(3) 0.0208(7) Uani 1 1 d .
H2 H 0.9439 0.6172 0.3918 0.025 Uiso 1 1 calc R
C3 C 1.0432(5) 0.7572(3) 0.2902(3) 0.0221(7) Uani 1 1 d .
H3 H 1.0782 0.7319 0.2237 0.026 Uiso 1 1 calc R
C4 C 0.8651(4) 0.7263(3) 0.5709(3) 0.0178(7) Uani 1 1 d .
C5 C 0.7668(5) 0.8237(3) 0.6307(3) 0.0228(8) Uani 1 1 d .
H5A H 0.6935 0.7876 0.6895 0.034 Uiso 1 1 calc R
H5B H 0.6972 0.8917 0.5783 0.034 Uiso 1 1 calc R
H5C H 0.8468 0.8542 0.6627 0.034 Uiso 1 1 calc R
C6 C 0.8226(4) 0.5536(3) 0.7120(3) 0.0171(7) Uani 1 1 d .
C7 C 0.9276(4) 0.5196(3) 0.8045(3) 0.0208(7) Uani 1 1 d .
C8 C 0.8681(5) 0.4547(3) 0.9073(3) 0.0224(7) Uani 1 1 d .
H8 H 0.9371 0.4302 0.9694 0.027 Uiso 1 1 calc R
C9 C 0.7070(5) 0.4260(3) 0.9184(3) 0.0234(8) Uani 1 1 d .
H9 H 0.6676 0.3851 0.9879 0.028 Uiso 1 1 calc R
C10 C 0.6066(5) 0.4585(3) 0.8257(3) 0.0239(8) Uani 1 1 d .
H10 H 0.4995 0.4388 0.8332 0.029 Uiso 1 1 calc R
C11 C 0.6635(4) 0.5208(3) 0.7200(3) 0.0215(7) Uani 1 1 d .
C12 C 1.1021(5) 0.5505(4) 0.7915(3) 0.0304(9) Uani 1 1 d .
H12A H 1.1649 0.5246 0.7275 0.046 Uiso 1 1 calc R
H12B H 1.1661 0.5074 0.8580 0.046 Uiso 1 1 calc R
H12C H 1.0864 0.6391 0.7809 0.046 Uiso 1 1 calc R
C13 C 0.5625(5) 0.5472(4) 0.6161(3) 0.0313(9) Uani 1 1 d .
H13A H 0.5258 0.6360 0.5866 0.047 Uiso 1 1 calc R
H13B H 0.4628 0.5127 0.6350 0.047 Uiso 1 1 calc R
H13C H 0.6345 0.5098 0.5606 0.047 Uiso 1 1 calc R
C14 C 1.1350(4) 0.9570(3) 0.2325(3) 0.0174(7) Uani 1 1 d .
C15 C 1.0297(5) 1.0484(3) 0.1520(3) 0.0242(8) Uani 1 1 d .
C16 C 1.1084(5) 1.1330(3) 0.0739(3) 0.0278(8) Uani 1 1 d .
H16 H 1.0407 1.1954 0.0205 0.033 Uiso 1 1 calc R
C17 C 1.2839(5) 1.1268(3) 0.0736(3) 0.0278(9) Uani 1 1 d .
C18 C 1.3853(5) 1.0303(3) 0.1499(3) 0.0249(8) Uani 1 1 d .
H18 H 1.5040 1.0233 0.1477 0.030 Uiso 1 1 calc R
C19 C 1.3144(5) 0.9427(3) 0.2304(3) 0.0217(7) Uani 1 1 d .
C20 C 0.8418(5) 1.0530(4) 0.1443(4) 0.0324(9) Uani 1 1 d .
H20A H 0.7808 1.1373 0.1116 0.049 Uiso 1 1 calc R
H20B H 0.7932 1.0256 0.2183 0.049 Uiso 1 1 calc R
H20C H 0.8313 0.9992 0.0981 0.049 Uiso 1 1 calc R
C21 C 1.3627(6) 1.2230(4) -0.0100(4) 0.0384(11) Uani 1 1 d .
H21A H 1.3625 1.2907 0.0233 0.058 Uiso 1 1 calc R
H21B H 1.2960 1.2547 -0.0764 0.058 Uiso 1 1 calc R
H21C H 1.4796 1.1846 -0.0297 0.058 Uiso 1 1 calc R
C22 C 1.4289(5) 0.8368(4) 0.3105(4) 0.0324(9) Uani 1 1 d .
H22A H 1.3987 0.8448 0.3863 0.049 Uiso 1 1 calc R
H22B H 1.5477 0.8398 0.2931 0.049 Uiso 1 1 calc R
H22C H 1.4134 0.7585 0.3032 0.049 Uiso 1 1 calc R
N2 N 1.0577(4) 0.8677(2) 0.3140(2) 0.0178(6) Uani 1 1 d .
N1 N 0.9359(4) 0.7689(2) 0.4601(2) 0.0168(6) Uani 1 1 d .
N3 N 0.8888(4) 0.6083(3) 0.6046(2) 0.0186(6) Uani 1 1 d .
Ni1 Ni 1.0000 1.0000 0.5000 0.01530(16) Uani 1 2 d SD

loop_
_atom_site_aniso_label
_atom_site_aniso_U_11
_atom_site_aniso_U_22
_atom_site_aniso_U_33
_atom_site_aniso_U_23
_atom_site_aniso_U_13
_atom_site_aniso_U_12
Br1 0.0261(2) 0.01612(18) 0.0218(4) -0.0043(2) -0.0024(2) -0.00106(14)
I1 0.0261(2) 0.01612(18) 0.0218(4) -0.0043(2) -0.0024(2) -0.00106(14)
C1 0.0148(15) 0.0096(15) 0.0222(17) -0.0008(13) 0.0023(13) -0.0019(12)
C2 0.0308(19) 0.0130(16) 0.0209(17) -0.0063(14) 0.0039(15) -0.0088(14)
C3 0.0319(19) 0.0147(16) 0.0205(18) -0.0072(14) 0.0038(15) -0.0062(14)
C4 0.0181(16) 0.0142(16) 0.0215(17) -0.0038(13) 0.0030(13) -0.0067(13)
C5 0.0270(18) 0.0124(16) 0.0270(19) -0.0040(14) 0.0107(15) -0.0066(14)
C6 0.0201(16) 0.0090(14) 0.0207(17) -0.0038(13) 0.0058(13) -0.0032(12)
C7 0.0235(17) 0.0158(16) 0.0266(19) -0.0081(14) 0.0063(14) -0.0103(14)
C8 0.0312(19) 0.0170(17) 0.0213(18) -0.0055(14) -0.0017(15) -0.0085(15)
C9 0.0243(18) 0.0172(17) 0.0269(19) -0.0039(15) 0.0103(15) -0.0075(14)
C10 0.0195(17) 0.0204(18) 0.029(2) -0.0023(15) 0.0077(15) -0.0065(14)
C11 0.0189(16) 0.0184(17) 0.0253(19) -0.0049(14) 0.0029(14) -0.0027(14)
C12 0.0259(19) 0.040(2) 0.029(2) -0.0043(18) 0.0029(16) -0.0199(18)
C13 0.0216(18) 0.037(2) 0.031(2) 0.0000(18) -0.0024(16) -0.0058(16)
C14 0.0232(17) 0.0100(15) 0.0204(17) -0.0056(13) 0.0055(14) -0.0066(13)
C15 0.036(2) 0.0172(17) 0.0204(18) -0.0046(14) 0.0025(15) -0.0100(15)
C16 0.040(2) 0.0185(18) 0.0217(19) 0.0006(15) -0.0024(16) -0.0067(16)
C17 0.046(2) 0.0143(17) 0.0247(19) -0.0079(15) 0.0137(17) -0.0120(16)
C18 0.0232(18) 0.0249(19) 0.030(2) -0.0136(16) 0.0134(15) -0.0107(15)
C19 0.0243(17) 0.0155(16) 0.0250(18) -0.0069(14) 0.0062(14) -0.0050(14)
C20 0.035(2) 0.030(2) 0.031(2) -0.0033(17) -0.0087(17) -0.0080(18)
C21 0.050(3) 0.025(2) 0.038(2) -0.0036(18) 0.018(2) -0.0162(19)
C22 0.0223(18) 0.031(2) 0.038(2) -0.0028(18) 0.0049(17) -0.0034(16)
N2 0.0229(14) 0.0110(13) 0.0195(15) -0.0031(11) 0.0039(12) -0.0066(11)
N1 0.0217(14) 0.0089(12) 0.0206(14) -0.0051(11) 0.0042(11) -0.0054(11)
N3 0.0214(14) 0.0133(13) 0.0210(15) -0.0032(11) 0.0042(12) -0.0066(11)
Ni1 0.0176(3) 0.0085(3) 0.0200(3) -0.0044(2) 0.0041(2) -0.0042(2)

loop_
_atom_type_symbol
_atom_type_description
_atom_type_scat_dispersion_real
_atom_type_scat_dispersion_imag
_atom_type_scat_source
C C 0.0033 0.0016 'International Tables Vol C Tables 4.2.6.8 and 6.1.1.4'
H H 0.0000 0.0000 'International Tables Vol C Tables 4.2.6.8 and 6.1.1.4'
Br Br -0.2901 2.4595 'International Tables Vol C Tables 4.2.6.8 and 6.1.1.4'
N N 0.0061 0.0033 'International Tables Vol C Tables 4.2.6.8 and 6.1.1.4'
Ni Ni 0.3393 1.1124 'International Tables Vol C Tables 4.2.6.8 and 6.1.1.4'
I I -0.4742 1.8119 'International Tables Vol C Tables 4.2.6.8 and 6.1.1.4'

loop_
_geom_angle_atom_site_label_1
_geom_angle_atom_site_label_2
_geom_angle_atom_site_label_3
_geom_angle
_geom_angle_site_symmetry_1
_geom_angle_site_symmetry_3
N2 C1 N1 102.9(3) . .
N2 C1 Ni1 129.2(2) . .
N1 C1 Ni1 127.6(2) . .
C3 C2 N1 106.7(3) . .
C3 C2 H2 126.7 . .
N1 C2 H2 126.7 . .
C2 C3 N2 106.8(3) . .
C2 C3 H3 126.6 . .
N2 C3 H3 126.6 . .
N3 C4 N1 114.8(3) . .
N3 C4 C5 127.7(3) . .
N1 C4 C5 117.4(3) . .
C4 C5 H5A 109.5 . .
C4 C5 H5B 109.5 . .
H5A C5 H5B 109.5 . .
C4 C5 H5C 109.5 . .
H5A C5 H5C 109.5 . .
H5B C5 H5C 109.5 . .
C7 C6 C11 121.5(3) . .
C7 C6 N3 118.8(3) . .
C11 C6 N3 119.2(3) . .
C8 C7 C6 118.3(3) . .
C8 C7 C12 121.5(3) . .
C6 C7 C12 120.2(3) . .
C9 C8 C7 121.2(3) . .
C9 C8 H8 119.4 . .
C7 C8 H8 119.4 . .
C10 C9 C8 119.7(3) . .
C10 C9 H9 120.2 . .
C8 C9 H9 120.2 . .
C9 C10 C11 121.0(3) . .
C9 C10 H10 119.5 . .
C11 C10 H10 119.5 . .
C6 C11 C10 118.3(3) . .
C6 C11 C13 120.0(3) . .
C10 C11 C13 121.7(3) . .
C7 C12 H12A 109.5 . .
C7 C12 H12B 109.5 . .
H12A C12 H12B 109.5 . .
C7 C12 H12C 109.5 . .
H12A C12 H12C 109.5 . .
H12B C12 H12C 109.5 . .
C11 C13 H13A 109.5 . .
C11 C13 H13B 109.5 . .
H13A C13 H13B 109.5 . .
C11 C13 H13C 109.5 . .
H13A C13 H13C 109.5 . .
H13B C13 H13C 109.5 . .
C19 C14 C15 122.1(3) . .
C19 C14 N2 119.0(3) . .
C15 C14 N2 118.7(3) . .
C14 C15 C16 117.4(3) . .
C14 C15 C20 122.2(3) . .
C16 C15 C20 120.4(3) . .
C17 C16 C15 122.2(4) . .
C17 C16 H16 118.9 . .
C15 C16 H16 118.9 . .
C18 C17 C16 118.6(3) . .
C18 C17 C21 120.9(4) . .
C16 C17 C21 120.5(4) . .
C17 C18 C19 121.9(3) . .
C17 C18 H18 119.1 . .
C19 C18 H18 119.1 . .
C14 C19 C18 117.6(3) . .
C14 C19 C22 121.8(3) . .
C18 C19 C22 120.6(3) . .
C15 C20 H20A 109.5 . .
C15 C20 H20B 109.5 . .
H20A C20 H20B 109.5 . .
C15 C20 H20C 109.5 . .
H20A C20 H20C 109.5 . .
H20B C20 H20C 109.5 . .
C17 C21 H21A 109.5 . .
C17 C21 H21B 109.5 . .
H21A C21 H21B 109.5 . .
C17 C21 H21C 109.5 . .
H21A C21 H21C 109.5 . .
H21B C21 H21C 109.5 . .
C19 C22 H22A 109.5 . .
C19 C22 H22B 109.5 . .
H22A C22 H22B 109.5 . .
C19 C22 H22C 109.5 . .
H22A C22 H22C 109.5 . .
H22B C22 H22C 109.5 . .
C1 N2 C3 111.9(3) . .
C1 N2 C14 126.8(3) . .
C3 N2 C14 121.3(3) . .
C1 N1 C2 111.7(3) . .
C1 N1 C4 126.8(3) . .
C2 N1 C4 121.3(3) . .
C4 N3 C6 120.6(3) . .
C1 Ni1 C1 180.000(1) 2_776 .
C1 Ni1 Br1 88.74(10) 2_776 .
C1 Ni1 Br1 91.26(10) . .
C1 Ni1 Br1 91.26(10) 2_776 2_776
C1 Ni1 Br1 88.74(10) . 2_776
Br1 Ni1 Br1 180.000(1) . 2_776
C1 Ni1 I1 83.6(3) 2_776 2_776
C1 Ni1 I1 96.4(3) . 2_776
Br1 Ni1 I1 171.1(3) . 2_776
Br1 Ni1 I1 8.9(3) 2_776 2_776
C1 Ni1 I1 96.4(3) 2_776 .
C1 Ni1 I1 83.6(3) . .
Br1 Ni1 I1 8.9(3) . .
Br1 Ni1 I1 171.1(3) 2_776 .
I1 Ni1 I1 180.000(2) 2_776 .

loop_
_geom_bond_atom_site_label_1
_geom_bond_atom_site_label_2
_geom_bond_distance
_geom_bond_site_symmetry_2
Br1 Ni1 2.3384(10) .
I1 Ni1 2.633(12) .
C1 N2 1.370(4) .
C1 N1 1.379(4) .
C1 Ni1 1.925(3) .
C2 C3 1.344(5) .
C2 N1 1.398(4) .
C2 H2 0.9300 .
C3 N2 1.397(4) .
C3 H3 0.9300 .
C4 N3 1.270(4) .
C4 N1 1.435(4) .
C4 C5 1.496(5) .
C5 H5A 0.9600 .
C5 H5B 0.9600 .
C5 H5C 0.9600 .
C6 C7 1.398(5) .
C6 C11 1.404(5) .
C6 N3 1.421(4) .
C7 C8 1.397(5) .
C7 C12 1.509(5) .
C8 C9 1.394(5) .
C8 H8 0.9300 .
C9 C10 1.379(5) .
C9 H9 0.9300 .
C10 C11 1.405(5) .
C10 H10 0.9300 .
C11 C13 1.505(5) .
C12 H12A 0.9600 .
C12 H12B 0.9600 .
C12 H12C 0.9600 .
C13 H13A 0.9600 .
C13 H13B 0.9600 .
C13 H13C 0.9600 .
C14 C19 1.400(5) .
C14 C15 1.400(5) .
C14 N2 1.448(4) .
C15 C16 1.401(5) .
C15 C20 1.503(5) .
C16 C17 1.387(6) .
C16 H16 0.9300 .
C17 C18 1.383(6) .
C17 C21 1.518(5) .
C18 C19 1.404(5) .
C18 H18 0.9300 .
C19 C22 1.507(5) .
C20 H20A 0.9600 .
C20 H20B 0.9600 .
C20 H20C 0.9600 .
C21 H21A 0.9600 .
C21 H21B 0.9600 .
C21 H21C 0.9600 .
C22 H22A 0.9600 .
C22 H22B 0.9600 .
C22 H22C 0.9600 .
Ni1 C1 1.925(3) 2_776
Ni1 Br1 2.3384(10) 2_776
Ni1 I1 2.633(13) 2_776
